data_7246485
loop_
_publ_author_name
'Zou, Huiqi'
'Li, Rongyun'
'Ding, Li'
'Lu, Jing'
'Tian, Haiquan'
'Yan, Hui'
'Liu, Houting'
'Wang, Suna'
'Li, Yunwu'

_publ_section_title
;
 Three isostructural MOFs based on different metal cations: proton
 conductivities and SC--SC transformation leading to magnetic changes
;
_journal_issue 18
_journal_name_full CrystEngComm
_journal_page_first 2755
_journal_page_last 2766
_journal_paper_doi 10.1039/D3CE00046J
_journal_volume 25
_journal_year 2023
_chemical_formula_sum 'C11.5 H14 Co O7'
_chemical_formula_weight 323.16
_space_group_IT_number 2
_space_group_name_Hall '-P 1'
_space_group_name_H-M_alt 'P -1'
_symmetry_cell_setting triclinic
_symmetry_space_group_name_H-M 'P -1'
_atom_sites_solution_hydrogens geom
_atom_sites_solution_primary direct
_atom_sites_solution_secondary difmap
_audit_creation_method SHELXL-97
_cell_angle_alpha 113.496(15)
_cell_angle_beta 90.956(15)
_cell_angle_gamma 90.157(14)
_cell_formula_units_Z 2
_cell_length_a 7.6366(15)
_cell_length_b 8.6040(13)
_cell_length_c 10.0667(16)
_cell_measurement_reflns_used 666
_cell_measurement_temperature 293(2)
_cell_measurement_theta_max 69.8530
_cell_measurement_theta_min 4.7830
_cell_volume 606.48(19)
_computing_structure_refinement 'SHELXL-97 (Sheldrick, 1997)'
_computing_structure_solution 'SHELXS-97 (Sheldrick, 1990)'
_diffrn_ambient_temperature 293(2)
_diffrn_measured_fraction_theta_full 0.991
_diffrn_measured_fraction_theta_max 0.991
_diffrn_measurement_device_type 'Xcalibur, Eos, Gemini'
_diffrn_radiation_monochromator graphite
_diffrn_radiation_source 'fine-focus sealed tube'
_diffrn_radiation_type CuK\a
_diffrn_radiation_wavelength 1.54184
_diffrn_reflns_av_R_equivalents 0.0552
_diffrn_reflns_av_sigmaI/netI 0.1020
_diffrn_reflns_limit_h_max 9
_diffrn_reflns_limit_h_min -5
_diffrn_reflns_limit_k_max 10
_diffrn_reflns_limit_k_min -9
_diffrn_reflns_limit_l_max 11
_diffrn_reflns_limit_l_min -12
_diffrn_reflns_number 3600
_diffrn_reflns_theta_full 67.25
_diffrn_reflns_theta_max 67.25
_diffrn_reflns_theta_min 4.79
_exptl_absorpt_coefficient_mu 11.401
_exptl_absorpt_correction_T_max 0.3669
_exptl_absorpt_correction_T_min 0.3416
_exptl_absorpt_correction_type multi-scan
_exptl_crystal_colour red
_exptl_crystal_density_diffrn 1.770
_exptl_crystal_density_method 'not measured'
_exptl_crystal_description block
_exptl_crystal_F_000 332
_exptl_crystal_size_max 0.12
_exptl_crystal_size_mid 0.11
_exptl_crystal_size_min 0.11
_refine_diff_density_max 0.570
_refine_diff_density_min -0.528
_refine_diff_density_rms 0.095
_refine_ls_extinction_method none
_refine_ls_goodness_of_fit_ref 0.909
_refine_ls_hydrogen_treatment mixed
_refine_ls_matrix_type full
_refine_ls_number_parameters 183
_refine_ls_number_reflns 2143
_refine_ls_number_restraints 409
_refine_ls_restrained_S_all 0.836
_refine_ls_R_factor_all 0.1165
_refine_ls_R_factor_gt 0.0661
_refine_ls_shift/su_max 0.000
_refine_ls_shift/su_mean 0.000
_refine_ls_structure_factor_coef Fsqd
_refine_ls_weighting_details 'calc w=1/[\s^2^(Fo^2^)+(0.1214P)^2^+0.0000P] where P=(Fo^2^+2Fc^2^)/3'
_refine_ls_weighting_scheme calc
_refine_ls_wR_factor_gt 0.1605
_refine_ls_wR_factor_ref 0.2003
_reflns_number_gt 1313
_reflns_number_total 2143
_reflns_threshold_expression >2sigma(I)
_cod_data_source_file d3ce00046j1.cif
_cod_data_source_block exp_10623
_cod_depositor_comments 'Adding full bibliography for 7246482--7246485.cif.'
_cod_original_cell_volume 606.47(18)
_cod_original_sg_symbol_H-M P-1
_cod_original_formula_sum 'C11.50 H14 Co O7'
_cod_database_code 7246485

loop_
_symmetry_equiv_pos_as_xyz
'x, y, z'
'-x, -y, -z'

loop_
_atom_site_label
_atom_site_type_symbol
_atom_site_fract_x
_atom_site_fract_y
_atom_site_fract_z
_atom_site_U_iso_or_equiv
_atom_site_adp_type
_atom_site_occupancy
_atom_site_symmetry_multiplicity
_atom_site_calc_flag
_atom_site_refinement_flags
_atom_site_disorder_assembly
_atom_site_disorder_group
Co1 Co 0.46336(15) 0.33666(12) 0.09877(10) 0.0374(4) Uani 1 1 d U . .
O1 O 0.6858(7) 0.1845(5) 0.0287(5) 0.0528(14) Uani 1 1 d U . .
H1D H 0.6417 0.0691 -0.0040 0.063 Uiso 1 1 d R . .
O2 O 0.2450(7) 0.5032(6) 0.1441(5) 0.0508(13) Uani 1 1 d U . .
H2E H 0.3096 0.5852 0.1472 0.061 Uiso 1 1 d R . .
O3 O 0.5373(6) 0.6458(5) 0.6845(5) 0.0402(11) Uani 1 1 d U . .
O4 O 0.6710(6) 0.8608(5) 0.8498(4) 0.0394(11) Uani 1 1 d U . .
O5 O 0.6277(6) 0.5379(5) 0.1573(4) 0.0413(11) Uani 1 1 d U . .
O6 O 0.6092(6) 0.7705(5) 0.1131(4) 0.0403(11) Uani 1 1 d U . .
O7 O 0.8319(6) 1.2330(5) 0.5886(4) 0.0383(11) Uani 1 1 d U . .
C1 C 0.8407(12) 0.1853(9) 0.1036(8) 0.060(2) Uani 1 1 d U . .
H1A H 0.8524 0.2908 0.1865 0.091 Uiso 1 1 calc R . .
H1B H 0.9382 0.1722 0.0411 0.091 Uiso 1 1 calc R . .
H1C H 0.8385 0.0935 0.1348 0.091 Uiso 1 1 calc R . .
C3 C 0.6244(8) 0.7829(7) 0.7193(7) 0.0317(14) Uani 1 1 d U . .
C4 C 0.6304(9) 0.6958(7) 0.1977(6) 0.0355(14) Uani 1 1 d U . .
C5 C 0.6699(9) 0.8035(7) 0.3545(6) 0.0325(13) Uani 1 1 d U . .
C6 C 0.6366(9) 0.7437(7) 0.4604(6) 0.0324(13) Uani 1 1 d U . .
H6 H 0.5934 0.6340 0.4339 0.039 Uiso 1 1 calc R . .
C7 C 0.6670(9) 0.8452(7) 0.6057(7) 0.0335(14) Uani 1 1 d U . .
C8 C 0.7366(9) 1.0073(8) 0.6446(7) 0.0367(14) Uani 1 1 d U . .
H8 H 0.7618 1.0748 0.7414 0.044 Uiso 1 1 calc R . .
C9 C 0.7682(9) 1.0680(7) 0.5384(7) 0.0341(14) Uani 1 1 d U . .
C10 C 0.7319(9) 0.9696(7) 0.3937(7) 0.0363(14) Uani 1 1 d U . .
H10 H 0.7483 1.0131 0.3238 0.044 Uiso 1 1 calc R . .
C11 C 0.8762(9) 1.2971(7) 0.4793(7) 0.0381(15) Uani 1 1 d U . .
H11A H 0.7708 1.3115 0.4306 0.046 Uiso 1 1 calc R . .
H11B H 0.9516 1.2179 0.4076 0.046 Uiso 1 1 calc R . .
C12 C 0.9699(9) 1.4663(7) 0.5558(7) 0.0388(16) Uani 1 1 d U . .
H12A H 1.0705 1.4524 0.6101 0.047 Uiso 1 1 calc R . .
H12B H 0.8916 1.5467 0.6234 0.047 Uiso 1 1 calc R . .
C2 C 0.094(2) 0.5120(19) 0.0783(17) 0.056(5) Uani 0.52(2) 1 d PU . .
H2A H 0.0321 0.6118 0.1381 0.084 Uiso 0.50 1 calc PR . .
H2B H 0.0233 0.4135 0.0631 0.084 Uiso 0.50 1 calc PR . .
H2C H 0.1173 0.5168 -0.0133 0.084 Uiso 0.50 1 calc PR . .

loop_
_atom_site_aniso_label
_atom_site_aniso_U_11
_atom_site_aniso_U_22
_atom_site_aniso_U_33
_atom_site_aniso_U_23
_atom_site_aniso_U_13
_atom_site_aniso_U_12
Co1 0.0667(8) 0.0222(5) 0.0230(5) 0.0089(4) 0.0011(5) -0.0123(5)
O1 0.063(4) 0.030(2) 0.046(3) -0.005(2) -0.007(3) -0.006(2)
O2 0.066(3) 0.040(2) 0.044(3) 0.014(2) 0.003(2) -0.004(2)
O3 0.067(3) 0.025(2) 0.028(2) 0.0106(18) -0.003(2) -0.016(2)
O4 0.067(3) 0.027(2) 0.023(2) 0.0096(18) -0.003(2) -0.012(2)
O5 0.070(3) 0.0226(19) 0.029(2) 0.0086(18) 0.000(2) -0.015(2)
O6 0.072(3) 0.026(2) 0.024(2) 0.0105(18) -0.002(2) -0.010(2)
O7 0.064(3) 0.023(2) 0.026(2) 0.0090(18) 0.004(2) -0.0108(19)
C1 0.094(7) 0.041(4) 0.039(4) 0.009(3) -0.015(4) -0.007(4)
C3 0.046(4) 0.021(3) 0.028(3) 0.010(2) 0.003(3) -0.001(2)
C4 0.056(4) 0.026(3) 0.024(3) 0.010(2) 0.001(3) -0.010(3)
C5 0.050(3) 0.025(3) 0.023(3) 0.011(2) 0.000(3) -0.009(2)
C6 0.048(3) 0.022(2) 0.029(3) 0.011(2) 0.002(3) -0.006(2)
C7 0.049(3) 0.022(3) 0.029(3) 0.009(2) 0.003(3) -0.003(2)
C8 0.054(4) 0.026(3) 0.028(3) 0.009(2) -0.003(3) -0.007(3)
C9 0.051(4) 0.023(3) 0.027(3) 0.009(2) 0.004(3) -0.004(2)
C10 0.054(4) 0.028(3) 0.031(3) 0.016(2) 0.000(3) -0.011(3)
C11 0.055(4) 0.025(3) 0.035(3) 0.013(3) 0.002(3) -0.012(3)
C12 0.052(4) 0.024(3) 0.040(4) 0.012(3) 0.010(3) -0.008(3)
C2 0.070(9) 0.052(8) 0.050(9) 0.024(7) -0.001(7) -0.004(7)

loop_
_atom_type_symbol
_atom_type_description
_atom_type_scat_dispersion_real
_atom_type_scat_dispersion_imag
_atom_type_scat_source
C C 0.0181 0.0091 'International Tables Vol C Tables 4.2.6.8 and 6.1.1.4'
H H 0.0000 0.0000 'International Tables Vol C Tables 4.2.6.8 and 6.1.1.4'
O O 0.0492 0.0322 'International Tables Vol C Tables 4.2.6.8 and 6.1.1.4'
Co Co -2.3653 3.6143 'International Tables Vol C Tables 4.2.6.8 and 6.1.1.4'

loop_
_geom_angle_atom_site_label_1
_geom_angle_atom_site_label_2
_geom_angle_atom_site_label_3
_geom_angle
_geom_angle_site_symmetry_1
_geom_angle_site_symmetry_3
_geom_angle_publ_flag
O5 Co1 O6 116.24(18) . 2_665 ?
O5 Co1 O1 86.8(2) . . ?
O6 Co1 O1 83.87(19) 2_665 . ?
O5 Co1 O2 89.80(19) . . ?
O6 Co1 O2 90.54(19) 2_665 . ?
O1 Co1 O2 171.3(2) . . ?
O5 Co1 O3 90.62(17) . 2_666 ?
O6 Co1 O3 153.14(17) 2_665 2_666 ?
O1 Co1 O3 98.1(2) . 2_666 ?
O2 Co1 O3 89.91(19) . 2_666 ?
O5 Co1 O4 149.94(17) . 2_666 ?
O6 Co1 O4 93.33(16) 2_665 2_666 ?
O1 Co1 O4 91.41(19) . 2_666 ?
O2 Co1 O4 95.52(18) . 2_666 ?
O3 Co1 O4 59.91(15) 2_666 2_666 ?
C1 O1 Co1 129.6(4) . . ?
C2 O2 Co1 137.0(8) . . ?
C3 O3 Co1 92.8(4) . 2_666 ?
C3 O4 Co1 89.0(3) . 2_666 ?
C4 O5 Co1 142.5(5) . . ?
C4 O6 Co1 126.8(4) . 2_665 ?
C9 O7 C11 116.7(5) . . ?
O4 C3 O3 118.3(5) . . ?
O4 C3 C7 122.5(5) . . ?
O3 C3 C7 119.2(5) . . ?
O5 C4 O6 123.9(6) . . ?
O5 C4 C5 118.4(5) . . ?
O6 C4 C5 117.6(5) . . ?
C6 C5 C10 119.9(6) . . ?
C6 C5 C4 120.8(5) . . ?
C10 C5 C4 119.2(5) . . ?
C7 C6 C5 120.9(5) . . ?
C6 C7 C8 119.4(6) . . ?
C6 C7 C3 120.6(5) . . ?
C8 C7 C3 120.0(6) . . ?
C9 C8 C7 119.7(6) . . ?
O7 C9 C8 115.3(5) . . ?
O7 C9 C10 123.6(5) . . ?
C8 C9 C10 121.1(5) . . ?
C9 C10 C5 118.9(5) . . ?
O7 C11 C12 107.7(5) . . ?
C11 C12 C12 109.8(7) . 2_786 ?

loop_
_geom_bond_atom_site_label_1
_geom_bond_atom_site_label_2
_geom_bond_distance
_geom_bond_site_symmetry_2
_geom_bond_publ_flag
Co1 O5 2.017(4) . ?
Co1 O6 2.024(4) 2_665 ?
Co1 O1 2.101(5) . ?
Co1 O2 2.135(5) . ?
Co1 O3 2.126(4) 2_666 ?
Co1 O4 2.218(4) 2_666 ?
O1 C1 1.391(9) . ?
O2 C2 1.339(15) . ?
O3 C3 1.270(7) . ?
O3 Co1 2.126(4) 2_666 ?
O4 C3 1.257(7) . ?
O4 Co1 2.218(4) 2_666 ?
O5 C4 1.254(7) . ?
O6 C4 1.263(7) . ?
O6 Co1 2.024(4) 2_665 ?
O7 C9 1.387(7) . ?
O7 C11 1.458(7) . ?
C3 C7 1.483(8) . ?
C4 C5 1.502(8) . ?
C5 C6 1.383(8) . ?
C5 C10 1.401(7) . ?
C6 C7 1.388(8) . ?
C7 C8 1.392(8) . ?
C8 C9 1.388(9) . ?
C9 C10 1.385(8) . ?
C11 C12 1.518(8) . ?
C12 C12 1.532(12) 2_786 ?
